data_2225711
loop_
_publ_author_name
'Cl\'ement, S\'ebastien'
'Coulembier, Olivier'
'Meyer, Franck'
'Zeller, Matthias'
'Vande Velde, Christophe M. L.'

_publ_section_title
;
 (<i>E</i>)-3-(2,3,4,5,6-Pentafluorostyryl)thiophene
;
_journal_coeditor_code SJ2740
_journal_issue 4
_journal_name_full 'Acta Crystallographica Section E'
_journal_page_first o896
_journal_page_last o897
_journal_paper_doi 10.1107/S1600536810009992
_journal_volume 66
_journal_year 2010
_chemical_formula_iupac 'C12 H5 F5 S'
_chemical_formula_moiety 'C12 H5 F5 S'
_chemical_formula_sum 'C12 H5 F5 S'
_chemical_formula_weight 276.22
_chemical_name_systematic
;
(<i>E</i>)-3-(2,3,4,5,6-Pentafluorostyryl)thiophene
;
_space_group_IT_number 14
_symmetry_cell_setting monoclinic
_symmetry_space_group_name_Hall '-P 2ybc'
_symmetry_space_group_name_H-M 'P 1 21/c 1'
_atom_sites_solution_hydrogens geom
_atom_sites_solution_primary direct
_atom_sites_solution_secondary difmap
_audit_creation_method SHELXL-97
_cell_angle_alpha 90.00
_cell_angle_beta 94.953(4)
_cell_angle_gamma 90.00
_cell_formula_units_Z 4
_cell_length_a 5.8097(15)
_cell_length_b 24.581(6)
_cell_length_c 7.3224(18)
_cell_measurement_reflns_used 2814
_cell_measurement_temperature 100(2)
_cell_measurement_theta_max 31.05
_cell_measurement_theta_min 2.91
_cell_volume 1041.8(5)
_computing_cell_refinement 'SAINT (Bruker, 2007)'
_computing_data_collection 'APEX2 (Bruker, 2008)'
_computing_data_reduction 'SAINT (Bruker, 2007)'
_computing_molecular_graphics
;
ORTEP-3 (Farrugia, 1997) and Mercury (Macrae <i>et al.</i>,
2008)
;
_computing_publication_material 'WinGX (Farrugia, 1999) and PLATON (Spek, 2009)'
_computing_structure_refinement 'SHELXL97 (Sheldrick, 2008)'
_computing_structure_solution 'SHELXS97 (Sheldrick, 2008)'
_diffrn_ambient_temperature 100(2)
_diffrn_measured_fraction_theta_full 0.988
_diffrn_measured_fraction_theta_max 0.901
_diffrn_measurement_device_type 'Bruker SMART APEX area-detector'
_diffrn_measurement_method '\w scans'
_diffrn_radiation_monochromator graphite
_diffrn_radiation_source 'fine-focus sealed tube'
_diffrn_radiation_type MoK\a
_diffrn_radiation_wavelength 0.71073
_diffrn_reflns_av_R_equivalents 0.0309
_diffrn_reflns_av_sigmaI/netI 0.0511
_diffrn_reflns_limit_h_max 8
_diffrn_reflns_limit_h_min -5
_diffrn_reflns_limit_k_max 35
_diffrn_reflns_limit_k_min -25
_diffrn_reflns_limit_l_max 8
_diffrn_reflns_limit_l_min -10
_diffrn_reflns_number 5781
_diffrn_reflns_theta_full 27.50
_diffrn_reflns_theta_max 31.21
_diffrn_reflns_theta_min 1.66
_diffrn_standards_number 0
_exptl_absorpt_coefficient_mu 0.357
_exptl_absorpt_correction_T_max 0.7462
_exptl_absorpt_correction_T_min 0.6369
_exptl_absorpt_correction_type multi-scan
_exptl_absorpt_process_details '(SADABS; Bruker, 2008)'
_exptl_crystal_colour colourless
_exptl_crystal_density_diffrn 1.761
_exptl_crystal_density_method 'not measured'
_exptl_crystal_description plate
_exptl_crystal_F_000 552
_exptl_crystal_size_max 0.31
_exptl_crystal_size_mid 0.21
_exptl_crystal_size_min 0.05
_refine_diff_density_max 0.733
_refine_diff_density_min -0.584
_refine_ls_extinction_method none
_refine_ls_goodness_of_fit_ref 1.206
_refine_ls_hydrogen_treatment constr
_refine_ls_matrix_type full
_refine_ls_number_constraints 3
_refine_ls_number_parameters 163
_refine_ls_number_reflns 3056
_refine_ls_number_restraints 0
_refine_ls_restrained_S_all 1.206
_refine_ls_R_factor_all 0.0995
_refine_ls_R_factor_gt 0.0864
_refine_ls_shift/su_max_lt 0.001
_refine_ls_shift/su_mean 0.000
_refine_ls_structure_factor_coef Fsqd
_refine_ls_weighting_details 'calc w=1/[\s^2^(Fo^2^)+(0.0193P)^2^+5.9694P] where P=(Fo^2^+2Fc^2^)/3'
_refine_ls_weighting_scheme calc
_refine_ls_wR_factor_gt 0.1810
_refine_ls_wR_factor_ref 0.1855
_reflns_number_gt 2513
_reflns_number_total 3056
_reflns_threshold_expression I>2\s(I)
_cod_data_source_file sj2740.cif
_cod_data_source_block I
_cod_original_cell_volume 1041.8(4)
_cod_original_sg_symbol_H-M 'P 21/c'
_cod_database_code 2225711
_cod_database_fobs_code 2225711

loop_
_symmetry_equiv_pos_as_xyz
'x, y, z'
'-x, y+1/2, -z+1/2'
'-x, -y, -z'
'x, -y+1/2, z+1/2'

loop_
_atom_site_type_symbol
_atom_site_label
_atom_site_fract_x
_atom_site_fract_y
_atom_site_fract_z
_atom_site_U_iso_or_equiv
_atom_site_adp_type
_atom_site_calc_flag
_atom_site_refinement_flags
_atom_site_occupancy
_atom_site_disorder_assembly
_atom_site_disorder_group
S S1 0.22542(18) 0.54717(4) 0.56342(15) 0.0219(2) Uani d . 1 . .
F F9 -0.0433(4) 0.80297(10) 0.4285(3) 0.0200(5) Uani d . 1 . .
F F10 -0.0888(4) 0.91035(10) 0.4229(3) 0.0211(5) Uani d . 1 . .
F F12 0.6511(4) 0.93050(10) 0.7310(3) 0.0218(5) Uani d . 1 . .
F F13 0.6987(4) 0.82233(10) 0.7475(3) 0.0205(5) Uani d . 1 . .
F F11 0.2579(5) 0.97589(10) 0.5694(4) 0.0244(5) Uani d . 1 . .
C C4 0.4895(7) 0.62804(17) 0.6462(5) 0.0181(7) Uani d . 1 . .
H H4 0.6168 0.6489 0.6883 0.022 Uiso calc R 1 . .
C C13 0.5023(6) 0.84305(17) 0.6626(5) 0.0160(7) Uani d . 1 . .
C C3 0.2770(6) 0.65098(16) 0.5703(5) 0.0154(7) Uani d . 1 . .
C C8 0.3328(6) 0.80732(16) 0.5885(5) 0.0154(7) Uani d . 1 . .
C C12 0.4805(6) 0.89877(16) 0.6571(5) 0.0162(7) Uani d . 1 . .
C C11 0.2808(7) 0.92176(16) 0.5756(5) 0.0188(8) Uani d . 1 . .
C C9 0.1336(7) 0.83262(16) 0.5062(5) 0.0161(7) Uani d . 1 . .
C C6 0.2239(7) 0.70861(16) 0.5483(5) 0.0183(7) Uani d . 1 . .
H H6 0.0793 0.7182 0.4934 0.022 Uiso calc R 1 . .
C C10 0.1082(7) 0.88846(17) 0.5015(5) 0.0185(8) Uani d . 1 . .
C C7 0.3708(7) 0.74870(16) 0.6022(5) 0.0178(7) Uani d . 1 . .
H H7 0.5149 0.7378 0.6548 0.021 Uiso calc R 1 . .
C C2 0.1186(7) 0.61079(17) 0.5195(5) 0.0179(7) Uani d . 1 . .
H H2 -0.0301 0.6177 0.4670 0.022 Uiso calc R 1 . .
C C5 0.4880(7) 0.57227(17) 0.6512(5) 0.0177(7) Uani d . 1 . .
H H5 0.6123 0.5509 0.6961 0.021 Uiso calc R 1 . .

loop_
_atom_site_aniso_label
_atom_site_aniso_U_11
_atom_site_aniso_U_22
_atom_site_aniso_U_33
_atom_site_aniso_U_12
_atom_site_aniso_U_13
_atom_site_aniso_U_23
S1 0.0228(5) 0.0195(5) 0.0229(5) -0.0009(4) -0.0003(4) -0.0008(4)
F9 0.0164(11) 0.0213(12) 0.0216(12) -0.0008(9) -0.0019(9) -0.0022(9)
F10 0.0163(11) 0.0242(13) 0.0219(12) 0.0053(9) -0.0039(9) 0.0004(10)
F12 0.0203(11) 0.0239(13) 0.0210(12) -0.0070(10) -0.0004(9) -0.0039(10)
F13 0.0150(10) 0.0257(13) 0.0199(12) 0.0008(9) -0.0033(9) -0.0005(9)
F11 0.0309(13) 0.0179(12) 0.0240(13) 0.0007(10) 0.0003(10) -0.0014(10)
C4 0.0169(16) 0.0215(19) 0.0159(16) -0.0013(14) 0.0018(13) -0.0014(15)
C13 0.0131(15) 0.024(2) 0.0107(15) 0.0005(14) 0.0010(12) 0.0007(14)
C3 0.0158(16) 0.0196(19) 0.0107(15) 0.0011(13) 0.0010(13) -0.0002(13)
C8 0.0136(16) 0.0198(19) 0.0133(16) 0.0009(13) 0.0035(13) 0.0000(14)
C12 0.0150(16) 0.0206(19) 0.0129(16) -0.0048(14) 0.0013(13) -0.0023(14)
C11 0.026(2) 0.0166(19) 0.0137(17) 0.0001(15) 0.0035(15) -0.0014(14)
C9 0.0158(16) 0.0185(19) 0.0141(16) -0.0014(14) 0.0013(13) 0.0011(14)
C6 0.0206(17) 0.0199(19) 0.0148(17) 0.0032(15) 0.0028(13) 0.0011(14)
C10 0.0163(17) 0.023(2) 0.0170(17) 0.0047(14) 0.0036(14) 0.0018(15)
C7 0.0201(17) 0.0189(19) 0.0144(16) 0.0018(14) 0.0010(14) -0.0002(14)
C2 0.0156(17) 0.022(2) 0.0152(16) -0.0009(14) -0.0018(13) -0.0003(14)
C5 0.0170(17) 0.022(2) 0.0133(16) 0.0035(14) -0.0020(13) -0.0002(14)

loop_
_atom_type_symbol
_atom_type_description
_atom_type_scat_dispersion_real
_atom_type_scat_dispersion_imag
_atom_type_scat_source
C C 0.0033 0.0016 'International Tables Vol C Tables 4.2.6.8 and 6.1.1.4'
H H 0.0000 0.0000 'International Tables Vol C Tables 4.2.6.8 and 6.1.1.4'
F F 0.0171 0.0103 'International Tables Vol C Tables 4.2.6.8 and 6.1.1.4'
S S 0.1246 0.1234 'International Tables Vol C Tables 4.2.6.8 and 6.1.1.4'

loop_
_geom_angle_atom_site_label_1
_geom_angle_atom_site_label_2
_geom_angle_atom_site_label_3
_geom_angle_site_symmetry_1
_geom_angle_site_symmetry_3
_geom_angle
_geom_angle_publ_flag
C2 S1 C5 . . 92.19(19) ?
C5 C4 C3 . . 113.5(4) ?
C5 C4 H4 . . 123.3 ?
C3 C4 H4 . . 123.3 ?
F13 C13 C12 . . 117.4(3) ?
F13 C13 C8 . . 118.8(4) ?
C12 C13 C8 . . 123.7(4) ?
C2 C3 C4 . . 110.9(4) ?
C2 C3 C6 . . 122.5(4) ?
C4 C3 C6 . . 126.6(4) ?
C13 C8 C9 . . 114.6(4) ?
C13 C8 C7 . . 119.8(3) ?
C9 C8 C7 . . 125.5(4) ?
F12 C12 C13 . . 120.3(3) ?
F12 C12 C11 . . 120.2(4) ?
C13 C12 C11 . . 119.5(4) ?
F11 C11 C10 . . 120.9(4) ?
F11 C11 C12 . . 120.0(4) ?
C10 C11 C12 . . 119.1(4) ?
F9 C9 C10 . . 116.9(3) ?
F9 C9 C8 . . 120.9(3) ?
C10 C9 C8 . . 122.3(4) ?
C7 C6 C3 . . 124.0(4) ?
C7 C6 H6 . . 118.0 ?
C3 C6 H6 . . 118.0 ?
F10 C10 C11 . . 119.8(4) ?
F10 C10 C9 . . 119.5(4) ?
C11 C10 C9 . . 120.7(4) ?
C6 C7 C8 . . 128.1(4) ?
C6 C7 H7 . . 116.0 ?
C8 C7 H7 . . 116.0 ?
C3 C2 S1 . . 112.5(3) ?
C3 C2 H2 . . 123.7 ?
S1 C2 H2 . . 123.7 ?
C4 C5 S1 . . 110.9(3) ?
C4 C5 H5 . . 124.6 ?
S1 C5 H5 . . 124.6 ?

loop_
_geom_bond_atom_site_label_1
_geom_bond_atom_site_label_2
_geom_bond_site_symmetry_2
_geom_bond_distance
_geom_bond_publ_flag
S1 C2 . 1.703(4) ?
S1 C5 . 1.718(4) ?
F9 C9 . 1.345(4) ?
F10 C10 . 1.348(4) ?
F12 C12 . 1.338(4) ?
F13 C13 . 1.350(4) ?
F11 C11 . 1.338(5) ?
C4 C5 . 1.371(6) ?
C4 C3 . 1.425(5) ?
C4 H4 . 0.9300 ?
C13 C12 . 1.376(6) ?
C13 C8 . 1.394(5) ?
C3 C2 . 1.380(5) ?
C3 C6 . 1.456(5) ?
C8 C9 . 1.403(5) ?
C8 C7 . 1.460(5) ?
C12 C11 . 1.379(6) ?
C11 C10 . 1.370(6) ?
C9 C10 . 1.381(6) ?
C6 C7 . 1.341(6) ?
C6 H6 . 0.9300 ?
C7 H7 . 0.9300 ?
C2 H2 . 0.9300 ?
C5 H5 . 0.9300 ?

loop_
_geom_contact_atom_site_label_1
_geom_contact_atom_site_label_2
_geom_contact_distance
_geom_contact_site_symmetry_1
_geom_contact_site_symmetry_2
_geom_contact_publ_flag
S1 S1 3.5611(17) . 3_566 no
F9 F13 2.921(3) . 1_455 no
F10 F12 2.865(3) . 1_455 no
F10 C12 3.166(4) . 1_455 no
F10 C5 3.056(5) . 4_464 no
F10 H5 2.49 . 4_464 no
H5 F11 2.59 . 2_646 no
H2 F13 2.61 . 4_464 no
C3 C9 3.392(5) . 4_565 no
C3 C13 3.365(5) . 4_564 no

loop_
_geom_torsion_atom_site_label_1
_geom_torsion_atom_site_label_2
_geom_torsion_atom_site_label_3
_geom_torsion_atom_site_label_4
_geom_torsion_site_symmetry_1
_geom_torsion_site_symmetry_2
_geom_torsion_site_symmetry_3
_geom_torsion_site_symmetry_4
_geom_torsion
_geom_torsion_publ_flag
C5 C4 C3 C2 . . . . 0.0(5) ?
C5 C4 C3 C6 . . . . 179.3(4) ?
F13 C13 C8 C9 . . . . 178.9(3) ?
C12 C13 C8 C9 . . . . -0.1(6) ?
F13 C13 C8 C7 . . . . -0.6(5) ?
C12 C13 C8 C7 . . . . -179.6(4) ?
F13 C13 C12 F12 . . . . 1.1(5) ?
C8 C13 C12 F12 . . . . -179.9(3) ?
F13 C13 C12 C11 . . . . -178.5(3) ?
C8 C13 C12 C11 . . . . 0.5(6) ?
F12 C12 C11 F11 . . . . 0.4(6) ?
C13 C12 C11 F11 . . . . -180.0(4) ?
F12 C12 C11 C10 . . . . -179.7(4) ?
C13 C12 C11 C10 . . . . -0.1(6) ?
C13 C8 C9 F9 . . . . 179.7(3) ?
C7 C8 C9 F9 . . . . -0.9(6) ?
C13 C8 C9 C10 . . . . -0.7(6) ?
C7 C8 C9 C10 . . . . 178.8(4) ?
C2 C3 C6 C7 . . . . 177.5(4) ?
C4 C3 C6 C7 . . . . -1.7(6) ?
F11 C11 C10 F10 . . . . -0.7(6) ?
C12 C11 C10 F10 . . . . 179.4(3) ?
F11 C11 C10 C9 . . . . 179.2(4) ?
C12 C11 C10 C9 . . . . -0.6(6) ?
F9 C9 C10 F10 . . . . 0.7(5) ?
C8 C9 C10 F10 . . . . -179.0(3) ?
F9 C9 C10 C11 . . . . -179.3(3) ?
C8 C9 C10 C11 . . . . 1.1(6) ?
C3 C6 C7 C8 . . . . -179.1(4) ?
C13 C8 C7 C6 . . . . 176.1(4) ?
C9 C8 C7 C6 . . . . -3.3(7) ?
C4 C3 C2 S1 . . . . 0.1(4) ?
C6 C3 C2 S1 . . . . -179.2(3) ?
C5 S1 C2 C3 . . . . -0.2(3) ?
C3 C4 C5 S1 . . . . -0.2(4) ?
C2 S1 C5 C4 . . . . 0.2(3) ?

loop_
_cod_related_entry_id
_cod_related_entry_database
_cod_related_entry_code
1 ChemSpider 24744711
